data_2102342
loop_
_publ_author_name
'Marsh, Richard E.'

_publ_section_title
;
 Space group <i>Cc</i>: an update
;
_journal_issue 2
_journal_name_full 'Acta Crystallographica Section B'
_journal_page_first 252
_journal_page_last 253
_journal_paper_doi 10.1107/S0108768104003878
_journal_volume 60
_journal_year 2004
_chemical_formula_moiety 'C19 H18 O3'
_chemical_formula_sum 'C19 H18 O3'
_space_group_crystal_system orthorhombic
_space_group_IT_number 41
_symmetry_space_group_name_H-M 'A b a 2'
_audit_creation_method CRYM
_cell_angle_alpha 90
_cell_angle_beta 90
_cell_angle_gamma 90
_cell_formula_units_Z 4
_cell_length_a 7.4127
_cell_length_b 34.0300
_cell_length_c 6.1829
_cell_volume 1559.662
_cod_data_source_file bk0142.cif
_cod_data_source_block GOLGOD
_cod_depositor_comments
;
 Adding the _cell_formula_units_Z data item.

 Antanas Vaitkus,
 2017-08-05

  Added moiety chemical formula from Marsh (2004) paper.
  The summary chemical formula is calculated from moiety formula using
  AdHocParser
  (svn://www.crystallography.net/cod-tools/trunk/Formulae/AdHocParser.yp,
  revision 1441.)

  Andrius Merkys
  2013-11-11
;
_cod_original_sg_symbol_H-M Aba2
_cod_database_code 2102342

loop_
_atom_site_label
_atom_site_type_symbol
_atom_site_fract_x
_atom_site_fract_y
_atom_site_fract_z
O1 O 0.01145 0.20270 -0.09690
O3 O 0.00000 0.00000 0.74700
C1 C -0.01400 0.04845 0.25450
C2 C 0.04000 0.03780 0.44400
C3 C 0.00000 0.00000 0.55100
C6 C 0.00135 0.08920 0.15800
C7 C 0.08650 0.12090 0.26450
C8 C 0.08850 0.15825 0.17350
C9 C 0.00310 0.16530 -0.02250
C10 C -0.08050 0.13365 -0.12700
C11 C -0.07800 0.09695 -0.03700
C18 C -0.08350 0.21165 -0.29250
H1 H -0.06850 0.02885 0.16715
H2 H 0.11250 0.05600 0.52205
H5 H 0.14255 0.11665 0.40095
H6 H 0.14905 0.17905 0.24555
H7 H -0.13855 0.13775 -0.26195
H8 H -0.13380 0.07600 -0.11320
H13 H -0.20870 0.20650 -0.27325
H14 H -0.03860 0.19575 -0.40695
H15 H -0.06710 0.23860 -0.32775
